data_7130695
loop_
_publ_author_name
'Sun, Mengran'
'Xing, Wenhao'
'Lee, Ming-Hsien'
'Yao, Jiyong'

_publ_section_title
;
 Bridging oxygen atoms in trigonal prism units driven strong
 second-harmonic-generation efficiency in
 Sr<sub>3</sub>Ge<sub>2</sub>O<sub>4</sub>Te<sub>3</sub>.
;
_journal_issue 79
_journal_name_full 'Chemical communications (Cambridge, England)'
_journal_page_first 11167
_journal_page_last 11170
_journal_paper_doi 10.1039/d2cc03979f
_journal_volume 58
_journal_year 2022
_chemical_formula_sum 'Ge2 O4 Sr3 Te3'
_chemical_formula_weight 854.84
_space_group_crystal_system trigonal
_space_group_IT_number 160
_space_group_name_Hall 'R 3 -2"'
_space_group_name_H-M_alt 'R 3 m :H'
_audit_creation_method SHELXL-2014/7
_audit_update_record
;
2022-09-05 deposited with the CCDC.	2022-09-07 downloaded from the CCDC.
;
_cell_angle_alpha 90
_cell_angle_beta 90
_cell_angle_gamma 120
_cell_formula_units_Z 3
_cell_length_a 10.5223(18)
_cell_length_b 10.5223(18)
_cell_length_c 8.680(2)
_cell_measurement_reflns_used 1236
_cell_measurement_temperature 296(2)
_cell_measurement_theta_max 31.17
_cell_measurement_theta_min 3.24
_cell_volume 832.3(3)
_computing_cell_refinement 'Bruker SMART'
_computing_data_collection 'Bruker SMART'
_computing_data_reduction 'Bruker SAINT'
_computing_molecular_graphics 'Olex2 1.3 (Dolomanov et al., 2009)'
_computing_publication_material 'Olex2 1.3 (Dolomanov et al., 2009)'
_computing_structure_refinement 'SHELXL-2014/7 (Sheldrick, 2014)'
_computing_structure_solution 'olex2.solve 1.3 (Bourhis et al., 2015)'
_diffrn_ambient_temperature 296(2)
_diffrn_measured_fraction_theta_full 1.000
_diffrn_measured_fraction_theta_max 0.995
_diffrn_measurement_device_type 'CCD area detector'
_diffrn_measurement_method 'phi and omega scans'
_diffrn_radiation_type MoK\a
_diffrn_radiation_wavelength 0.71073
_diffrn_reflns_av_R_equivalents 0.0673
_diffrn_reflns_av_unetI/netI 0.0686
_diffrn_reflns_Laue_measured_fraction_full 1.000
_diffrn_reflns_Laue_measured_fraction_max 0.995
_diffrn_reflns_limit_h_max 16
_diffrn_reflns_limit_h_min -15
_diffrn_reflns_limit_k_max 15
_diffrn_reflns_limit_k_min -14
_diffrn_reflns_limit_l_max 13
_diffrn_reflns_limit_l_min -6
_diffrn_reflns_number 3004
_diffrn_reflns_point_group_measured_fraction_full 0.820
_diffrn_reflns_point_group_measured_fraction_max 0.718
_diffrn_reflns_theta_full 25.242
_diffrn_reflns_theta_max 33.254
_diffrn_reflns_theta_min 3.241
_exptl_absorpt_coefficient_mu 27.385
_exptl_absorpt_correction_T_max 0.0689
_exptl_absorpt_correction_T_min 0.0238
_exptl_absorpt_correction_type multi-scan
_exptl_crystal_colour yellow
_exptl_crystal_density_diffrn 5.117
_exptl_crystal_description block
_exptl_crystal_F_000 1098
_exptl_crystal_size_max 0.1
_exptl_crystal_size_mid 0.1
_exptl_crystal_size_min 0.1
_refine_diff_density_max 2.156
_refine_diff_density_min -2.807
_refine_diff_density_rms 0.416
_refine_ls_abs_structure_details
;
 Flack x determined using 134 quotients [(I+)-(I-)]/[(I+)+(I-)]
 (Parsons, Flack and Wagner, Acta Cryst. B69 (2013) 249-259).
;
_refine_ls_abs_structure_Flack 0.032(19)
_refine_ls_extinction_coef 0.00059(9)
_refine_ls_extinction_expression Fc^*^=kFc[1+0.001xFc^2^\l^3^/sin(2\q)]^-1/4^
_refine_ls_extinction_method 'SHELXL-2014/7 (Sheldrick 2014'
_refine_ls_goodness_of_fit_ref 1.051
_refine_ls_hydrogen_treatment undef
_refine_ls_matrix_type full
_refine_ls_number_parameters 32
_refine_ls_number_reflns 587
_refine_ls_number_restraints 1
_refine_ls_restrained_S_all 1.050
_refine_ls_R_factor_all 0.0528
_refine_ls_R_factor_gt 0.0339
_refine_ls_shift/su_max 0.000
_refine_ls_shift/su_mean 0.000
_refine_ls_structure_factor_coef Fsqd
_refine_ls_weighting_details 'w=1/[\s^2^(Fo^2^)+0.0750P] where P=(Fo^2^+2Fc^2^)/3'
_refine_ls_weighting_scheme calc
_refine_ls_wR_factor_gt 0.0476
_refine_ls_wR_factor_ref 0.0530
_reflns_Friedel_coverage 0.428
_reflns_Friedel_fraction_full 0.634
_reflns_Friedel_fraction_max 0.435
_reflns_number_gt 494
_reflns_number_total 587
_reflns_threshold_expression 'I > 2\s(I)'
_cod_data_source_file d2cc03979f2.cif
_cod_data_source_block aaa
_cod_depositor_comments 'Adding full bibliography for 7130695.cif.'
_cod_database_code 7130695
_shelx_shelxl_version_number 2014/7
_shelx_space_group_comment
;
The symmetry employed for this shelxl refinement is uniquely defined
by the following loop, which should always be used as a source of
symmetry information in preference to the above space-group names.
They are only intended as comments.
;

loop_
_space_group_symop_operation_xyz
'x, y, z'
'-y, x-y, z'
'-x+y, -x, z'
'-y, -x, z'
'-x+y, y, z'
'x, x-y, z'
'x+2/3, y+1/3, z+1/3'
'-y+2/3, x-y+1/3, z+1/3'
'-x+y+2/3, -x+1/3, z+1/3'
'-y+2/3, -x+1/3, z+1/3'
'-x+y+2/3, y+1/3, z+1/3'
'x+2/3, x-y+1/3, z+1/3'
'x+1/3, y+2/3, z+2/3'
'-y+1/3, x-y+2/3, z+2/3'
'-x+y+1/3, -x+2/3, z+2/3'
'-y+1/3, -x+2/3, z+2/3'
'-x+y+1/3, y+2/3, z+2/3'
'x+1/3, x-y+2/3, z+2/3'

loop_
_atom_site_label
_atom_site_type_symbol
_atom_site_fract_x
_atom_site_fract_y
_atom_site_fract_z
_atom_site_U_iso_or_equiv
_atom_site_adp_type
_atom_site_occupancy
_atom_site_site_symmetry_order
_atom_site_calc_flag
_atom_site_refinement_flags_posn
_atom_site_refinement_flags_adp
_atom_site_refinement_flags_occupancy
_atom_site_disorder_assembly
_atom_site_disorder_group
Ge1 Ge 0.6667 0.3333 0.7091(3) 0.0085(5) Uani 1 6 d S T P . .
Ge2 Ge 0.6667 0.3333 0.3096(3) 0.0160(6) Uani 1 6 d S T P . .
O1 O 0.7550(5) 0.5100(10) 0.7828(10) 0.016(2) Uani 1 2 d S T P . .
O2 O 0.6909(13) 0.382(3) 0.509(3) 0.026(9) Uani 0.3333 2 d S T P . .
Sr1 Sr 0.85759(7) 0.71518(14) 0.59615(15) 0.0148(4) Uani 1 2 d S T P . .
Te1 Te 0.40312(10) 0.20156(5) 0.21258(10) 0.0170(3) Uani 1 2 d S T P . .

loop_
_atom_site_aniso_label
_atom_site_aniso_U_11
_atom_site_aniso_U_22
_atom_site_aniso_U_33
_atom_site_aniso_U_23
_atom_site_aniso_U_13
_atom_site_aniso_U_12
Ge1 0.0089(8) 0.0089(8) 0.0076(13) 0.000 0.000 0.0045(4)
Ge2 0.0203(9) 0.0203(9) 0.0074(13) 0.000 0.000 0.0101(5)
O1 0.017(4) 0.014(5) 0.015(5) 0.002(4) 0.001(2) 0.007(2)
O2 0.035(15) 0.007(17) 0.026(15) -0.003(12) -0.001(6) 0.004(8)
Sr1 0.0139(5) 0.0183(8) 0.0137(9) 0.0068(6) 0.0034(3) 0.0091(4)
Te1 0.0119(5) 0.0137(4) 0.0248(6) 0.0027(2) 0.0053(5) 0.0060(2)

loop_
_atom_type_symbol
_atom_type_description
_atom_type_scat_dispersion_real
_atom_type_scat_dispersion_imag
_atom_type_scat_source
Ge Ge 0.1547 1.8001 'International Tables Vol C Tables 4.2.6.8 and 6.1.1.4'
O O 0.0106 0.0060 'International Tables Vol C Tables 4.2.6.8 and 6.1.1.4'
Sr Sr -1.5307 3.2498 'International Tables Vol C Tables 4.2.6.8 and 6.1.1.4'
Te Te -0.5308 1.6751 'International Tables Vol C Tables 4.2.6.8 and 6.1.1.4'

loop_
_geom_angle_atom_site_label_1
_geom_angle_atom_site_label_2
_geom_angle_atom_site_label_3
_geom_angle
_geom_angle_site_symmetry_1
_geom_angle_site_symmetry_3
_geom_angle_publ_flag
O1 Ge1 O1 107.2(3) 3_665 . ?
O1 Ge1 O1 107.2(3) 3_665 2_655 ?
O1 Ge1 O1 107.2(3) . 2_655 ?
O1 Ge1 O2 97.4(8) 3_665 3_665 ?
O1 Ge1 O2 118.2(4) . 3_665 ?
O1 Ge1 O2 118.2(4) 2_655 3_665 ?
O1 Ge1 O2 118.2(4) 3_665 . ?
O1 Ge1 O2 97.4(8) . . ?
O1 Ge1 O2 118.2(4) 2_655 . ?
O2 Ge1 O2 24.7(14) 3_665 . ?
O1 Ge1 O2 118.2(4) 3_665 2_655 ?
O1 Ge1 O2 118.2(4) . 2_655 ?
O1 Ge1 O2 97.4(8) 2_655 2_655 ?
O2 Ge1 O2 24.7(14) 3_665 2_655 ?
O2 Ge1 O2 24.7(14) . 2_655 ?
O2 Ge2 O2 24.8(13) 3_665 2_655 ?
O2 Ge2 O2 24.8(13) 3_665 . ?
O2 Ge2 O2 24.8(13) 2_655 . ?
O2 Ge2 Te1 95.0(8) 3_665 2_655 ?
O2 Ge2 Te1 115.9(3) 2_655 2_655 ?
O2 Ge2 Te1 116.0(3) . 2_655 ?
O2 Ge2 Te1 115.9(3) 3_665 3_665 ?
O2 Ge2 Te1 116.0(3) 2_655 3_665 ?
O2 Ge2 Te1 95.0(8) . 3_665 ?
Te1 Ge2 Te1 109.62(6) 2_655 3_665 ?
O2 Ge2 Te1 115.9(3) 3_665 . ?
O2 Ge2 Te1 95.0(8) 2_655 . ?
O2 Ge2 Te1 115.9(3) . . ?
Te1 Ge2 Te1 109.62(6) 2_655 . ?
Te1 Ge2 Te1 109.62(6) 3_665 . ?
Ge1 O1 Sr1 117.4(4) . . ?
Ge1 O1 Sr1 94.0(2) . 9_565 ?
Sr1 O1 Sr1 114.3(2) . 9_565 ?
Ge1 O1 Sr1 94.0(2) . 8_655 ?
Sr1 O1 Sr1 114.3(2) . 8_655 ?
Sr1 O1 Sr1 119.5(3) 9_565 8_655 ?
O2 O2 O2 60.000(19) 3_665 2_655 ?
O2 O2 Ge2 77.6(7) 3_665 . ?
O2 O2 Ge2 77.6(7) 2_655 . ?
O2 O2 Ge1 77.7(7) 3_665 . ?
O2 O2 Ge1 77.7(7) 2_655 . ?
Ge2 O2 Ge1 151.4(15) . . ?
O2 O2 Sr1 147.16(18) 3_665 . ?
O2 O2 Sr1 147.16(19) 2_655 . ?
Ge2 O2 Sr1 118.4(11) . . ?
Ge1 O2 Sr1 90.3(10) . . ?
O1 Sr1 O1 147.2(2) . 14_654 ?
O1 Sr1 O1 147.2(2) . 15_664 ?
O1 Sr1 O1 64.8(4) 14_654 15_664 ?
O1 Sr1 O2 54.9(5) . . ?
O1 Sr1 O2 123.3(4) 14_654 . ?
O1 Sr1 O2 123.3(4) 15_664 . ?
O1 Sr1 Te1 113.0(2) . 3_665 ?
O1 Sr1 Te1 75.32(17) 14_654 3_665 ?
O1 Sr1 Te1 75.32(17) 15_664 3_665 ?
O2 Sr1 Te1 58.0(5) . 3_665 ?
O1 Sr1 Te1 80.90(16) . 13 ?
O1 Sr1 Te1 75.61(17) 14_654 13 ?
O1 Sr1 Te1 112.75(18) 15_664 13 ?
O2 Sr1 Te1 123.7(3) . 13 ?
Te1 Sr1 Te1 142.07(3) 3_665 13 ?
O1 Sr1 Te1 80.90(17) . 14_655 ?
O1 Sr1 Te1 112.75(18) 14_654 14_655 ?
O1 Sr1 Te1 75.61(17) 15_664 14_655 ?
O2 Sr1 Te1 123.7(3) . 14_655 ?
Te1 Sr1 Te1 142.07(3) 3_665 14_655 ?
Te1 Sr1 Te1 72.72(4) 13 14_655 ?
O1 Sr1 Te1 74.63(9) . 7 ?
O1 Sr1 Te1 136.62(19) 14_654 7 ?
O1 Sr1 Te1 77.4(2) 15_664 7 ?
O2 Sr1 Te1 61.89(2) . 7 ?
Te1 Sr1 Te1 75.21(2) 3_665 7 ?
Te1 Sr1 Te1 142.05(5) 13 7 ?
Te1 Sr1 Te1 75.099(13) 14_655 7 ?
O1 Sr1 Te1 74.63(9) . 8 ?
O1 Sr1 Te1 77.4(2) 14_654 8 ?
O1 Sr1 Te1 136.62(19) 15_664 8 ?
O2 Sr1 Te1 61.89(2) . 8 ?
Te1 Sr1 Te1 75.21(2) 3_665 8 ?
Te1 Sr1 Te1 75.099(13) 13 8 ?
Te1 Sr1 Te1 142.06(5) 14_655 8 ?
Te1 Sr1 Te1 123.77(5) 7 8 ?
O1 Sr1 Sr1 126.58(10) . 14_654 ?
O1 Sr1 Sr1 31.94(18) 14_654 14_654 ?
O1 Sr1 Sr1 84.76(19) 15_664 14_654 ?
O2 Sr1 Sr1 91.7(3) . 14_654 ?
Te1 Sr1 Sr1 54.290(14) 3_665 14_654 ?
Te1 Sr1 Sr1 88.65(3) 13 14_654 ?
Te1 Sr1 Sr1 144.53(5) 14_655 14_654 ?
Te1 Sr1 Sr1 129.25(3) 7 14_654 ?
Te1 Sr1 Sr1 52.13(3) 8 14_654 ?
O1 Sr1 Sr1 33.80(7) . 8_655 ?
O1 Sr1 Sr1 165.12(17) 14_654 8_655 ?
O1 Sr1 Sr1 113.68(19) 15_664 8_655 ?
O2 Sr1 Sr1 70.6(4) . 8_655 ?
Te1 Sr1 Sr1 119.20(3) 3_665 8_655 ?
Te1 Sr1 Sr1 92.33(3) 13 8_655 ?
Te1 Sr1 Sr1 54.247(17) 14_655 8_655 ?
Te1 Sr1 Sr1 51.98(3) 7 8_655 ?
Te1 Sr1 Sr1 108.29(5) 8 8_655 ?
Sr1 Sr1 Sr1 159.31(6) 14_654 8_655 ?
O1 Sr1 Sr1 33.80(7) . 9_565 ?
O1 Sr1 Sr1 113.68(19) 14_654 9_565 ?
O1 Sr1 Sr1 165.12(17) 15_664 9_565 ?
O2 Sr1 Sr1 70.6(4) . 9_565 ?
Te1 Sr1 Sr1 119.20(3) 3_665 9_565 ?
Te1 Sr1 Sr1 54.248(17) 13 9_565 ?
Te1 Sr1 Sr1 92.33(3) 14_655 9_565 ?
Te1 Sr1 Sr1 108.29(5) 7 9_565 ?
Te1 Sr1 Sr1 51.98(3) 8 9_565 ?
Sr1 Sr1 Sr1 100.983(15) 14_654 9_565 ?
Sr1 Sr1 Sr1 63.62(4) 8_655 9_565 ?
Ge2 Te1 Sr1 88.62(6) . 2_655 ?
Ge2 Te1 Sr1 86.26(5) . 7_444 ?
Sr1 Te1 Sr1 139.75(3) 2_655 7_444 ?
Ge2 Te1 Sr1 86.26(5) . 9_564 ?
Sr1 Te1 Sr1 139.75(3) 2_655 9_564 ?
Sr1 Te1 Sr1 79.68(5) 7_444 9_564 ?
Ge2 Te1 Sr1 117.77(3) . 13_444 ?
Sr1 Te1 Sr1 73.73(2) 2_655 13_444 ?
Sr1 Te1 Sr1 142.06(5) 7_444 13_444 ?
Sr1 Te1 Sr1 73.625(15) 9_564 13_444 ?
Ge2 Te1 Sr1 117.77(3) . 15_554 ?
Sr1 Te1 Sr1 73.73(2) 2_655 15_554 ?
Sr1 Te1 Sr1 73.625(15) 7_444 15_554 ?
Sr1 Te1 Sr1 142.06(5) 9_564 15_554 ?
Sr1 Te1 Sr1 113.33(5) 13_444 15_554 ?

loop_
_geom_bond_atom_site_label_1
_geom_bond_atom_site_label_2
_geom_bond_distance
_geom_bond_site_symmetry_2
_geom_bond_publ_flag
Ge1 O1 1.732(9) 3_665 ?
Ge1 O1 1.732(9) . ?
Ge1 O1 1.732(9) 2_655 ?
Ge1 O2 1.79(3) 3_665 ?
Ge1 O2 1.79(3) . ?
Ge1 O2 1.79(3) 2_655 ?
Ge2 O2 1.78(3) 3_665 ?
Ge2 O2 1.78(3) 2_655 ?
Ge2 O2 1.78(3) . ?
Ge2 Te1 2.5450(13) 2_655 ?
Ge2 Te1 2.5450(13) 3_665 ?
Ge2 Te1 2.5450(13) . ?
O1 Sr1 2.474(9) . ?
O1 Sr1 2.602(5) 9_565 ?
O1 Sr1 2.602(5) 8_655 ?
O2 O2 0.77(4) 3_665 ?
O2 O2 0.77(4) 2_655 ?
O2 Sr1 3.13(2) . ?
Sr1 O1 2.602(5) 14_654 ?
Sr1 O1 2.602(5) 15_664 ?
Sr1 Te1 3.4995(18) 3_665 ?
Sr1 Te1 3.5083(14) 13 ?
Sr1 Te1 3.5083(14) 14_655 ?
Sr1 Te1 3.6069(10) 7 ?
Sr1 Te1 3.6070(10) 8 ?
Sr1 Sr1 4.2642(7) 14_654 ?
Sr1 Sr1 4.2642(7) 8_655 ?
Sr1 Sr1 4.2642(7) 9_565 ?
Te1 Sr1 3.4994(18) 2_655 ?
Te1 Sr1 3.5083(14) 7_444 ?
Te1 Sr1 3.5083(14) 9_564 ?
Te1 Sr1 3.6069(10) 13_444 ?
Te1 Sr1 3.6069(10) 15_554 ?

loop_
_geom_torsion_atom_site_label_1
_geom_torsion_atom_site_label_2
_geom_torsion_atom_site_label_3
_geom_torsion_atom_site_label_4
_geom_torsion
_geom_torsion_site_symmetry_1
_geom_torsion_site_symmetry_2
_geom_torsion_site_symmetry_3
_geom_torsion_site_symmetry_4
_geom_torsion_publ_flag
O1 Ge1 O1 Sr1 122.6(3) 3_665 . . . ?
O1 Ge1 O1 Sr1 -122.6(3) 2_655 . . . ?
O2 Ge1 O1 Sr1 14.0(8) 3_665 . . . ?
O2 Ge1 O1 Sr1 0.000(1) . . . . ?
O2 Ge1 O1 Sr1 -14.0(8) 2_655 . . . ?
O1 Ge1 O1 Sr1 -117.38(17) 3_665 . . 9_565 ?
O1 Ge1 O1 Sr1 -2.6(5) 2_655 . . 9_565 ?
O2 Ge1 O1 Sr1 134.0(8) 3_665 . . 9_565 ?
O2 Ge1 O1 Sr1 120.01(18) . . . 9_565 ?
O2 Ge1 O1 Sr1 106.0(8) 2_655 . . 9_565 ?
O1 Ge1 O1 Sr1 2.6(5) 3_665 . . 8_655 ?
O1 Ge1 O1 Sr1 117.38(17) 2_655 . . 8_655 ?
O2 Ge1 O1 Sr1 -106.0(8) 3_665 . . 8_655 ?
O2 Ge1 O1 Sr1 -120.01(18) . . . 8_655 ?
O2 Ge1 O1 Sr1 -134.0(8) 2_655 . . 8_655 ?
O2 Ge2 O2 O2 61.59(17) 2_655 . . 3_665 ?
Te1 Ge2 O2 O2 -34.6(3) 2_655 . . 3_665 ?
Te1 Ge2 O2 O2 -149.21(9) 3_665 . . 3_665 ?
Te1 Ge2 O2 O2 96.1(4) . . . 3_665 ?
O2 Ge2 O2 O2 -61.59(17) 3_665 . . 2_655 ?
Te1 Ge2 O2 O2 -96.1(4) 2_655 . . 2_655 ?
Te1 Ge2 O2 O2 149.21(9) 3_665 . . 2_655 ?
Te1 Ge2 O2 O2 34.6(3) . . . 2_655 ?
O2 Ge2 O2 Ge1 -30.79(9) 3_665 . . . ?
O2 Ge2 O2 Ge1 30.79(9) 2_655 . . . ?
Te1 Ge2 O2 Ge1 -65.3(3) 2_655 . . . ?
Te1 Ge2 O2 Ge1 180.000(11) 3_665 . . . ?
Te1 Ge2 O2 Ge1 65.3(4) . . . . ?
O2 Ge2 O2 Sr1 149.21(9) 3_665 . . . ?
O2 Ge2 O2 Sr1 -149.21(9) 2_655 . . . ?
Te1 Ge2 O2 Sr1 114.7(3) 2_655 . . . ?
Te1 Ge2 O2 Sr1 0.000(1) 3_665 . . . ?
Te1 Ge2 O2 Sr1 -114.7(3) . . . . ?
O1 Ge1 O2 O2 35.2(3) 3_665 . . 3_665 ?
O1 Ge1 O2 O2 149.22(9) . . . 3_665 ?
O1 Ge1 O2 O2 -96.7(5) 2_655 . . 3_665 ?
O2 Ge1 O2 O2 -61.57(17) 2_655 . . 3_665 ?
O1 Ge1 O2 O2 96.7(5) 3_665 . . 2_655 ?
O1 Ge1 O2 O2 -149.22(9) . . . 2_655 ?
O1 Ge1 O2 O2 -35.2(3) 2_655 . . 2_655 ?
O2 Ge1 O2 O2 61.57(17) 3_665 . . 2_655 ?
O1 Ge1 O2 Ge2 65.9(4) 3_665 . . . ?
O1 Ge1 O2 Ge2 180.000(13) . . . . ?
O1 Ge1 O2 Ge2 -65.9(4) 2_655 . . . ?
O2 Ge1 O2 Ge2 30.78(8) 3_665 . . . ?
O2 Ge1 O2 Ge2 -30.78(10) 2_655 . . . ?
O1 Ge1 O2 Sr1 -114.1(4) 3_665 . . . ?
O1 Ge1 O2 Sr1 0.000(1) . . . . ?
O1 Ge1 O2 Sr1 114.1(4) 2_655 . . . ?
O2 Ge1 O2 Sr1 -149.22(9) 3_665 . . . ?
O2 Ge1 O2 Sr1 149.22(9) 2_655 . . . ?
